data_7214880
loop_
_publ_author_name
'Cai, Song-Liang'
'Zheng, Sheng-Run'
'Wen, Zhen-Zhen'
'Fan, Jun'
'Zhang, Wei-Guang'

_publ_section_title
;
 Construction of luminescent three-dimensional Ln(iii)--Zn(ii)
 heterometallic coordination polymers based on 2-pyridyl imidazole
 dicarboxylate
;
_journal_issue 23
_journal_name_full CrystEngComm
_journal_page_first 8236
_journal_paper_doi 10.1039/c2ce25803j
_journal_volume 14
_journal_year 2012
_chemical_formula_sum 'C40 H28 Cl3 N12 O22 Tb Zn6'
_chemical_formula_weight 1686.23
_chemical_name_systematic
;
?
;
_space_group_IT_number 70
_symmetry_cell_setting orthorhombic
_symmetry_space_group_name_Hall '-F 2uv 2vw'
_symmetry_space_group_name_H-M 'F d d d :2'
_atom_sites_solution_hydrogens geom
_atom_sites_solution_primary direct
_atom_sites_solution_secondary difmap
_audit_creation_method SHELXL-97
_cell_angle_alpha 90.00
_cell_angle_beta 90.00
_cell_angle_gamma 90.00
_cell_formula_units_Z 8
_cell_length_a 12.1678(5)
_cell_length_b 22.6910(8)
_cell_length_c 34.3938(14)
_cell_measurement_reflns_used 2144
_cell_measurement_temperature 173(2)
_cell_measurement_theta_max 62.4213
_cell_measurement_theta_min 2.5672
_cell_volume 9496.1(6)
_computing_cell_refinement
;
CrysAlisPro, Agilent Technologies,
Version 1.171.35.11 (release 16-05-2011 CrysAlis171 .NET)
(compiled May 16 2011,17:55:39)
;
_computing_data_collection
;
CrysAlisPro, Agilent Technologies,
Version 1.171.35.11 (release 16-05-2011 CrysAlis171 .NET)
(compiled May 16 2011,17:55:39)
;
_computing_data_reduction
;
CrysAlisPro, Agilent Technologies,
Version 1.171.35.11 (release 16-05-2011 CrysAlis171 .NET)
(compiled May 16 2011,17:55:39)
;
_computing_molecular_graphics 'Bruker SHELXTL'
_computing_publication_material 'Bruker SHELXTL'
_computing_structure_refinement 'SHELXL-97 (Sheldrick, 1997)'
_computing_structure_solution 'SHELXS-97 (Sheldrick, 1990)'
_diffrn_ambient_temperature 173(2)
_diffrn_detector_area_resol_mean 16.0855
_diffrn_measured_fraction_theta_full 0.989
_diffrn_measured_fraction_theta_max 0.989
_diffrn_measurement_device_type 'Xcalibur, Sapphire3, Gemini ultra'
_diffrn_measurement_method '\w scans'
_diffrn_radiation_monochromator graphite
_diffrn_radiation_source 'fine-focus sealed tube'
_diffrn_radiation_type CuK\a
_diffrn_radiation_wavelength 1.54178
_diffrn_reflns_av_R_equivalents 0.0338
_diffrn_reflns_av_sigmaI/netI 0.0392
_diffrn_reflns_limit_h_max 13
_diffrn_reflns_limit_h_min -8
_diffrn_reflns_limit_k_max 25
_diffrn_reflns_limit_k_min -22
_diffrn_reflns_limit_l_max 39
_diffrn_reflns_limit_l_min -36
_diffrn_reflns_number 4642
_diffrn_reflns_theta_full 62.51
_diffrn_reflns_theta_max 62.51
_diffrn_reflns_theta_min 4.32
_exptl_absorpt_coefficient_mu 12.935
_exptl_absorpt_correction_T_max 0.3890
_exptl_absorpt_correction_T_min 0.3059
_exptl_absorpt_correction_type multi-scan
_exptl_crystal_colour yellow
_exptl_crystal_density_diffrn 2.359
_exptl_crystal_density_method 'not measured'
_exptl_crystal_description block
_exptl_crystal_F_000 6592
_exptl_crystal_size_max 0.12
_exptl_crystal_size_mid 0.10
_exptl_crystal_size_min 0.09
_refine_diff_density_max 0.981
_refine_diff_density_min -1.766
_refine_diff_density_rms 0.194
_refine_ls_extinction_method none
_refine_ls_goodness_of_fit_ref 0.981
_refine_ls_hydrogen_treatment constr
_refine_ls_matrix_type full
_refine_ls_number_parameters 199
_refine_ls_number_reflns 1883
_refine_ls_number_restraints 6
_refine_ls_restrained_S_all 0.988
_refine_ls_R_factor_all 0.0525
_refine_ls_R_factor_gt 0.0493
_refine_ls_shift/su_max 0.000
_refine_ls_shift/su_mean 0.000
_refine_ls_structure_factor_coef Fsqd
_refine_ls_weighting_details 'calc w=1/[\s^2^(Fo^2^)+(0.1500P)^2^+10.0000P] where P=(Fo^2^+2Fc^2^)/3'
_refine_ls_weighting_scheme calc
_refine_ls_wR_factor_gt 0.1634
_refine_ls_wR_factor_ref 0.1701
_reflns_number_gt 1758
_reflns_number_total 1883
_reflns_threshold_expression >2sigma(I)
_cod_data_source_file c2ce25803j.txt
_cod_data_source_block 3-Tb-Zn
_cod_depositor_comments
;
The following automatic conversions were performed:

'_symmetry_cell_setting' value 'Orthorhombic' changed to
'orthorhombic' according to
/usr/data/users/saulius/automatic-downloads/retrospective/RSC/lib/dictionaries/cif_core.dic
dictionary named 'cif_core.dic' version 2.4.2 from 2011-04-26.

Automatic conversion script
Id: cif_fix_values 2281 2013-09-26 08:29:07Z andrius 
;
_cod_original_sg_symbol_H-M 'Fddd '
_cod_database_code 7214880

loop_
_symmetry_equiv_pos_as_xyz
'x, y, z'
'-x+3/4, -y+3/4, z'
'-x+3/4, y, -z+3/4'
'x, -y+3/4, -z+3/4'
'x, y+1/2, z+1/2'
'-x+3/4, -y+5/4, z+1/2'
'-x+3/4, y+1/2, -z+5/4'
'x, -y+5/4, -z+5/4'
'x+1/2, y, z+1/2'
'-x+5/4, -y+3/4, z+1/2'
'-x+5/4, y, -z+5/4'
'x+1/2, -y+3/4, -z+5/4'
'x+1/2, y+1/2, z'
'-x+5/4, -y+5/4, z'
'-x+5/4, y+1/2, -z+3/4'
'x+1/2, -y+5/4, -z+3/4'
'-x, -y, -z'
'x-3/4, y-3/4, -z'
'x-3/4, -y, z-3/4'
'-x, y-3/4, z-3/4'
'-x, -y+1/2, -z+1/2'
'x-3/4, y-1/4, -z+1/2'
'x-3/4, -y+1/2, z-1/4'
'-x, y-1/4, z-1/4'
'-x+1/2, -y, -z+1/2'
'x-1/4, y-3/4, -z+1/2'
'x-1/4, -y, z-1/4'
'-x+1/2, y-3/4, z-1/4'
'-x+1/2, -y+1/2, -z'
'x-1/4, y-1/4, -z'
'x-1/4, -y+1/2, z-3/4'
'-x+1/2, y-1/4, z-3/4'

loop_
_atom_site_label
_atom_site_type_symbol
_atom_site_fract_x
_atom_site_fract_y
_atom_site_fract_z
_atom_site_U_iso_or_equiv
_atom_site_adp_type
_atom_site_occupancy
_atom_site_symmetry_multiplicity
_atom_site_calc_flag
_atom_site_refinement_flags
Tb1 Tb 0.8750 0.3750 -0.1250 0.0145(3) Uani 1 4 d S
Zn1 Zn 0.99281(7) 0.17487(4) -0.00201(2) 0.0192(4) Uani 1 1 d .
Zn2 Zn 1.3750 0.3750 0.14368(5) 0.0446(5) Uani 1 2 d S
N2 N 1.0625(5) 0.2602(3) 0.00069(16) 0.0191(12) Uani 1 1 d .
N1 N 1.1382(5) 0.3495(3) 0.00424(17) 0.0199(13) Uani 1 1 d .
O4 O 0.9373(4) 0.2088(2) -0.05375(14) 0.0260(12) Uani 1 1 d .
O3 O 0.9378(4) 0.2868(2) -0.09195(14) 0.0264(12) Uani 1 1 d .
C5 C 1.1268(5) 0.2970(3) 0.0211(2) 0.0203(16) Uani 1 1 d .
O2 O 1.0185(4) 0.4035(2) -0.08402(15) 0.0267(12) Uani 1 1 d .
O1 O 1.1516(5) 0.4379(2) -0.04699(16) 0.0303(12) Uani 1 1 d .
C2 C 1.0763(6) 0.3472(3) -0.02921(19) 0.0196(14) Uani 1 1 d .
C3 C 1.0302(5) 0.2924(3) -0.03123(19) 0.0178(13) Uani 1 1 d .
C6 C 1.1839(6) 0.2806(3) 0.0573(2) 0.0242(16) Uani 1 1 d .
N3 N 1.2926(5) 0.3109(3) 0.11219(19) 0.0295(14) Uani 1 1 d .
C1 C 1.0795(6) 0.3989(3) -0.0555(2) 0.0207(15) Uani 1 1 d .
C8 C 1.2539(8) 0.2095(4) 0.1024(3) 0.040(2) Uani 1 1 d .
H8A H 1.2607 0.1708 0.1109 0.049 Uiso 1 1 calc R
C7 C 1.1957(7) 0.2225(3) 0.0691(2) 0.0333(18) Uani 1 1 d .
H7A H 1.1643 0.1923 0.0546 0.040 Uiso 1 1 calc R
C9 C 1.3013(8) 0.2545(4) 0.1227(2) 0.039(2) Uani 1 1 d .
H9A H 1.3417 0.2455 0.1448 0.047 Uiso 1 1 calc R
C4 C 0.9621(6) 0.2623(3) -0.0614(2) 0.0212(15) Uani 1 1 d .
O1W O 1.3750 0.3750 0.2058(2) 0.041(2) Uani 1 2 d SU
H1WA H 1.3824 0.3434 0.2189 0.062 Uiso 0.50 1 d PR
H1WB H 1.3706 0.4034 0.2219 0.062 Uiso 0.50 1 d PR
Cl1 Cl 1.1250 0.1250 -0.0029(3) 0.151(4) Uani 1 2 d S
C10 C 1.2342(7) 0.3235(3) 0.0800(2) 0.0302(18) Uani 1 1 d .
H10A H 1.2273 0.3627 0.0726 0.036 Uiso 1 1 calc R
O2W O 1.2337(6) 0.4330(3) 0.1446(2) 0.064(2) Uani 1 1 d .
H2WB H 1.2214 0.4619 0.1267 0.096 Uiso 1 1 d R
H2WA H 1.1958 0.4443 0.1642 0.096 Uiso 1 1 d R
Cl2 Cl 1.2861(12) 0.4656(7) 0.2366(5) 0.093(5) Uani 0.25 1 d P

loop_
_atom_site_aniso_label
_atom_site_aniso_U_11
_atom_site_aniso_U_22
_atom_site_aniso_U_33
_atom_site_aniso_U_23
_atom_site_aniso_U_13
_atom_site_aniso_U_12
Tb1 0.0158(5) 0.0160(5) 0.0118(5) 0.000 0.000 0.000
Zn1 0.0219(6) 0.0169(6) 0.0188(6) 0.0010(3) 0.0009(3) -0.0032(4)
Zn2 0.0479(11) 0.0572(12) 0.0286(10) 0.000 0.000 -0.0148(8)
N2 0.019(3) 0.018(3) 0.020(3) 0.002(2) -0.003(2) -0.004(2)
N1 0.024(3) 0.019(3) 0.017(3) 0.003(2) -0.006(2) -0.006(2)
O4 0.037(3) 0.015(2) 0.025(3) 0.002(2) -0.008(2) -0.010(2)
O3 0.035(3) 0.021(2) 0.023(3) 0.007(2) -0.012(2) -0.006(2)
C5 0.025(4) 0.018(4) 0.018(4) 0.002(3) -0.005(3) -0.007(3)
O2 0.031(3) 0.021(3) 0.028(3) 0.008(2) -0.012(2) -0.011(2)
O1 0.040(3) 0.025(3) 0.026(3) 0.006(2) -0.012(2) -0.015(2)
C2 0.023(4) 0.024(4) 0.012(3) 0.003(3) -0.003(3) 0.001(3)
C3 0.020(3) 0.019(3) 0.015(3) -0.001(3) -0.006(3) -0.002(3)
C6 0.027(4) 0.025(4) 0.021(3) 0.009(3) -0.001(3) 0.000(3)
N3 0.034(3) 0.032(3) 0.022(3) -0.002(3) -0.009(3) 0.000(3)
C1 0.019(3) 0.018(4) 0.025(4) 0.002(3) -0.007(3) -0.008(3)
C8 0.057(5) 0.031(4) 0.033(4) 0.012(4) -0.017(4) 0.000(4)
C7 0.043(4) 0.022(4) 0.034(4) 0.008(3) -0.014(4) -0.004(3)
C9 0.039(5) 0.052(6) 0.027(4) 0.015(4) -0.008(3) 0.006(4)
C4 0.021(3) 0.020(3) 0.023(4) 0.003(3) -0.004(3) -0.004(3)
O1W 0.046(5) 0.068(5) 0.009(3) 0.000 0.000 -0.036(4)
Cl1 0.117(6) 0.185(10) 0.151(8) 0.000 0.000 0.050(6)
C10 0.038(4) 0.027(4) 0.025(4) 0.007(3) -0.011(3) -0.007(3)
O2W 0.070(5) 0.064(5) 0.057(5) 0.004(4) 0.029(4) 0.013(4)
Cl2 0.079(9) 0.081(9) 0.119(12) 0.031(8) -0.030(8) -0.027(7)

loop_
_atom_type_symbol
_atom_type_description
_atom_type_scat_dispersion_real
_atom_type_scat_dispersion_imag
_atom_type_scat_source
C C 0.0181 0.0091 'International Tables Vol C Tables 4.2.6.8 and 6.1.1.4'
H H 0.0000 0.0000 'International Tables Vol C Tables 4.2.6.8 and 6.1.1.4'
N N 0.0311 0.0180 'International Tables Vol C Tables 4.2.6.8 and 6.1.1.4'
O O 0.0492 0.0322 'International Tables Vol C Tables 4.2.6.8 and 6.1.1.4'
Zn Zn -1.5491 0.6778 'International Tables Vol C Tables 4.2.6.8 and 6.1.1.4'
Tb Tb -9.1472 9.1891 'International Tables Vol C Tables 4.2.6.8 and 6.1.1.4'
Cl Cl 0.3639 0.7018 'International Tables Vol C Tables 4.2.6.8 and 6.1.1.4'

loop_
_geom_angle_atom_site_label_1
_geom_angle_atom_site_label_2
_geom_angle_atom_site_label_3
_geom_angle
_geom_angle_site_symmetry_1
_geom_angle_site_symmetry_3
O2 Tb1 O2 105.8(3) 3_654 4_554
O2 Tb1 O2 147.8(2) 3_654 .
O2 Tb1 O2 83.2(3) 4_554 .
O2 Tb1 O2 83.2(3) 3_654 2_655
O2 Tb1 O2 147.8(2) 4_554 2_655
O2 Tb1 O2 105.8(3) . 2_655
O2 Tb1 O3 73.17(16) 3_654 3_654
O2 Tb1 O3 73.97(18) 4_554 3_654
O2 Tb1 O3 138.35(17) . 3_654
O2 Tb1 O3 79.55(17) 2_655 3_654
O2 Tb1 O3 79.55(17) 3_654 2_655
O2 Tb1 O3 138.35(17) 4_554 2_655
O2 Tb1 O3 73.97(18) . 2_655
O2 Tb1 O3 73.17(16) 2_655 2_655
O3 Tb1 O3 143.3(2) 3_654 2_655
O2 Tb1 O3 138.35(17) 3_654 .
O2 Tb1 O3 79.55(17) 4_554 .
O2 Tb1 O3 73.17(16) . .
O2 Tb1 O3 73.97(18) 2_655 .
O3 Tb1 O3 68.8(2) 3_654 .
O3 Tb1 O3 124.1(2) 2_655 .
O2 Tb1 O3 73.97(18) 3_654 4_554
O2 Tb1 O3 73.17(16) 4_554 4_554
O2 Tb1 O3 79.55(17) . 4_554
O2 Tb1 O3 138.35(17) 2_655 4_554
O3 Tb1 O3 124.1(2) 3_654 4_554
O3 Tb1 O3 68.8(2) 2_655 4_554
O3 Tb1 O3 143.3(2) . 4_554
Cl1 Zn1 O1 122.8(3) . 30
Cl1 Zn1 O4 118.1(3) . .
O1 Zn1 O4 118.9(2) 30 .
Cl1 Zn1 N2 101.50(16) . .
O1 Zn1 N2 92.8(2) 30 .
O4 Zn1 N2 80.0(2) . .
Cl1 Zn1 N1 91.48(17) . 30
O1 Zn1 N1 79.7(2) 30 30
O4 Zn1 N1 94.2(2) . 30
N2 Zn1 N1 167.0(2) . 30
N3 Zn2 N3 117.0(4) . 2_755
N3 Zn2 O1W 121.51(19) . .
N3 Zn2 O1W 121.51(19) 2_755 .
N3 Zn2 O2W 88.0(3) . 2_755
N3 Zn2 O2W 92.8(3) 2_755 2_755
O1W Zn2 O2W 89.2(2) . 2_755
N3 Zn2 O2W 92.8(3) . .
N3 Zn2 O2W 88.0(3) 2_755 .
O1W Zn2 O2W 89.2(2) . .
O2W Zn2 O2W 178.3(4) 2_755 .
C5 N2 C3 104.7(6) . .
C5 N2 Zn1 145.6(5) . .
C3 N2 Zn1 109.7(4) . .
C5 N1 C2 105.9(6) . .
C5 N1 Zn1 142.6(5) . 18_665
C2 N1 Zn1 109.1(4) . 18_665
C4 O4 Zn1 117.2(4) . .
C4 O3 Tb1 148.5(5) . .
N1 C5 N2 112.8(6) . .
N1 C5 C6 123.0(6) . .
N2 C5 C6 124.1(6) . .
C1 O2 Tb1 154.9(4) . .
C1 O1 Zn1 117.5(4) . 18_665
C3 C2 N1 107.6(6) . .
C3 C2 C1 134.5(6) . .
N1 C2 C1 117.7(6) . .
C2 C3 N2 109.0(6) . .
C2 C3 C4 132.8(6) . .
N2 C3 C4 118.0(6) . .
C10 C6 C7 117.1(7) . .
C10 C6 C5 120.4(6) . .
C7 C6 C5 122.4(7) . .
C10 N3 C9 117.9(7) . .
C10 N3 Zn2 122.4(5) . .
C9 N3 Zn2 119.6(5) . .
O2 C1 O1 122.3(6) . .
O2 C1 C2 122.4(6) . .
O1 C1 C2 115.3(6) . .
C7 C8 C9 118.8(8) . .
C7 C8 H8A 120.6 . .
C9 C8 H8A 120.6 . .
C8 C7 C6 120.0(8) . .
C8 C7 H7A 120.0 . .
C6 C7 H7A 120.0 . .
N3 C9 C8 123.2(8) . .
N3 C9 H9A 118.4 . .
C8 C9 H9A 118.4 . .
O3 C4 O4 123.5(6) . .
O3 C4 C3 121.5(6) . .
O4 C4 C3 114.9(6) . .
Zn2 O1W H1WA 121.9 . .
Zn2 O1W H1WB 130.6 . .
H1WA O1W H1WB 107.4 . .
Zn1 Cl1 Zn1 178.3(6) 14_645 .
N3 C10 C6 123.1(7) . .
N3 C10 H10A 118.5 . .
C6 C10 H10A 118.5 . .
Zn2 O2W H2WB 123.9 . .
Zn2 O2W H2WA 128.5 . .
H2WB O2W H2WA 103.1 . .
Cl2 Cl2 H1WB 167.2 25_765 .

loop_
_geom_bond_atom_site_label_1
_geom_bond_atom_site_label_2
_geom_bond_distance
_geom_bond_site_symmetry_2
Tb1 O2 2.335(5) 3_654
Tb1 O2 2.335(5) 4_554
Tb1 O2 2.335(5) .
Tb1 O2 2.335(5) 2_655
Tb1 O3 2.425(5) 3_654
Tb1 O3 2.425(5) 2_655
Tb1 O3 2.425(5) .
Tb1 O3 2.425(5) 4_554
Zn1 Cl1 1.9669(9) .
Zn1 O1 2.040(5) 30
Zn1 O4 2.053(5) .
Zn1 N2 2.115(6) .
Zn1 N1 2.134(6) 30
Zn2 N3 2.072(6) .
Zn2 N3 2.072(6) 2_755
Zn2 O1W 2.136(8) .
Zn2 O2W 2.165(8) 2_755
Zn2 O2W 2.165(8) .
N2 C5 1.344(9) .
N2 C3 1.377(9) .
N1 C5 1.332(10) .
N1 C2 1.377(9) .
N1 Zn1 2.134(6) 18_665
O4 C4 1.279(8) .
O3 C4 1.224(9) .
C5 C6 1.473(10) .
O2 C1 1.235(9) .
O1 C1 1.280(9) .
O1 Zn1 2.040(5) 18_665
C2 C3 1.365(10) .
C2 C1 1.482(9) .
C3 C4 1.494(9) .
C6 C10 1.389(11) .
C6 C7 1.387(11) .
N3 C10 1.346(10) .
N3 C9 1.333(12) .
C8 C7 1.378(12) .
C8 C9 1.364(14) .
C8 H8A 0.9300 .
C7 H7A 0.9300 .
C9 H9A 0.9300 .
O1W H1WA 0.8514 .
O1W H1WB 0.8518 .
Cl1 Zn1 1.9669(9) 14_645
C10 H10A 0.9300 .
O2W H2WB 0.9131 .
O2W H2WA 0.8560 .
Cl2 Cl2 2.01(4) 25_765
Cl2 H1WB 1.8186 .

loop_
_geom_torsion_atom_site_label_1
_geom_torsion_atom_site_label_2
_geom_torsion_atom_site_label_3
_geom_torsion_atom_site_label_4
_geom_torsion
_geom_torsion_site_symmetry_1
_geom_torsion_site_symmetry_4
Cl1 Zn1 N2 C5 -60.2(9) . .
O1 Zn1 N2 C5 64.1(9) 30 .
O4 Zn1 N2 C5 -177.1(9) . .
N1 Zn1 N2 C5 118.5(11) 30 .
Cl1 Zn1 N2 C3 119.9(5) . .
O1 Zn1 N2 C3 -115.8(5) 30 .
O4 Zn1 N2 C3 3.0(4) . .
N1 Zn1 N2 C3 -61.5(12) 30 .
Cl1 Zn1 O4 C4 -99.9(5) . .
O1 Zn1 O4 C4 85.6(5) 30 .
N2 Zn1 O4 C4 -2.1(5) . .
N1 Zn1 O4 C4 166.1(5) 30 .
O2 Tb1 O3 C4 -122.5(9) 3_654 .
O2 Tb1 O3 C4 135.5(9) 4_554 .
O2 Tb1 O3 C4 49.4(9) . .
O2 Tb1 O3 C4 -63.0(9) 2_655 .
O3 Tb1 O3 C4 -147.8(10) 3_654 .
O3 Tb1 O3 C4 -7.0(8) 2_655 .
O3 Tb1 O3 C4 93.2(9) 4_554 .
C2 N1 C5 N2 0.8(8) . .
Zn1 N1 C5 N2 -158.0(6) 18_665 .
C2 N1 C5 C6 177.7(7) . .
Zn1 N1 C5 C6 18.9(13) 18_665 .
C3 N2 C5 N1 -0.8(8) . .
Zn1 N2 C5 N1 179.3(6) . .
C3 N2 C5 C6 -177.7(7) . .
Zn1 N2 C5 C6 2.4(13) . .
O2 Tb1 O2 C1 145.4(12) 3_654 .
O2 Tb1 O2 C1 -105.6(13) 4_554 .
O2 Tb1 O2 C1 42.8(12) 2_655 .
O3 Tb1 O2 C1 -49.1(13) 3_654 .
O3 Tb1 O2 C1 109.6(12) 2_655 .
O3 Tb1 O2 C1 -24.5(12) . .
O3 Tb1 O2 C1 -179.7(12) 4_554 .
C5 N1 C2 C3 -0.5(8) . .
Zn1 N1 C2 C3 166.1(5) 18_665 .
C5 N1 C2 C1 -176.1(6) . .
Zn1 N1 C2 C1 -9.5(8) 18_665 .
N1 C2 C3 N2 0.0(8) . .
C1 C2 C3 N2 174.6(8) . .
N1 C2 C3 C4 -175.1(7) . .
C1 C2 C3 C4 -0.6(14) . .
C5 N2 C3 C2 0.4(8) . .
Zn1 N2 C3 C2 -179.6(5) . .
C5 N2 C3 C4 176.4(6) . .
Zn1 N2 C3 C4 -3.6(7) . .
N1 C5 C6 C10 13.8(11) . .
N2 C5 C6 C10 -169.6(7) . .
N1 C5 C6 C7 -162.3(8) . .
N2 C5 C6 C7 14.3(12) . .
N3 Zn2 N3 C10 -41.1(6) 2_755 .
O1W Zn2 N3 C10 138.9(6) . .
O2W Zn2 N3 C10 -133.3(7) 2_755 .
O2W Zn2 N3 C10 48.2(7) . .
N3 Zn2 N3 C9 135.4(7) 2_755 .
O1W Zn2 N3 C9 -44.6(7) . .
O2W Zn2 N3 C9 43.2(7) 2_755 .
O2W Zn2 N3 C9 -135.3(7) . .
Tb1 O2 C1 O1 -175.8(8) . .
Tb1 O2 C1 C2 5.7(17) . .
Zn1 O1 C1 O2 178.2(6) 18_665 .
Zn1 O1 C1 C2 -3.2(9) 18_665 .
C3 C2 C1 O2 13.4(13) . .
N1 C2 C1 O2 -172.5(7) . .
C3 C2 C1 O1 -165.2(8) . .
N1 C2 C1 O1 9.0(10) . .
C9 C8 C7 C6 -1.6(14) . .
C10 C6 C7 C8 1.0(12) . .
C5 C6 C7 C8 177.3(8) . .
C10 N3 C9 C8 -0.2(14) . .
Zn2 N3 C9 C8 -176.9(7) . .
C7 C8 C9 N3 1.2(15) . .
Tb1 O3 C4 O4 140.5(7) . .
Tb1 O3 C4 C3 -43.6(13) . .
Zn1 O4 C4 O3 176.9(6) . .
Zn1 O4 C4 C3 0.8(8) . .
C2 C3 C4 O3 0.7(12) . .
N2 C3 C4 O3 -174.1(7) . .
C2 C3 C4 O4 176.9(7) . .
N2 C3 C4 O4 2.1(9) . .
O1 Zn1 Cl1 Zn1 -13.36(18) 30 14_645
O4 Zn1 Cl1 Zn1 172.34(15) . 14_645
N2 Zn1 Cl1 Zn1 87.61(16) . 14_645
N1 Zn1 Cl1 Zn1 -92.08(16) 30 14_645
C9 N3 C10 C6 -0.4(13) . .
Zn2 N3 C10 C6 176.1(6) . .
C7 C6 C10 N3 0.0(12) . .
C5 C6 C10 N3 -176.3(7) . .
